data_1529412
loop_
_publ_author_name
'A.D. Vasilev'
'N.N. Golovnev'
'M.S. Molokeev'
'T.D. Churilov'

_publ_section_title
;
 Preparation and crystal structure of hydrated crystalline complex of
 ciprofloxacin and copper tetrachloride
;
_journal_issue 2
_journal_name_full 'Journal of Structural Chemistry'
_journal_page_first 363
_journal_page_last 370
_journal_paper_doi 10.1007/s10947-006-0055-8
_journal_volume 46
_journal_year 2005
_chemical_formula_sum 'C17 H18 Cl4 Cu F N3 O4'
_chemical_formula_weight 552.68
_space_group_IT_number 14
_symmetry_cell_setting monoclinic
_symmetry_space_group_name_Hall '-P 2ybc'
_symmetry_space_group_name_H-M 'P 1 21/c 1'
_atom_sites_solution_hydrogens geom
_atom_sites_solution_primary direct
_atom_sites_solution_secondary difmap
_audit_creation_method SHELXL-97
_cell_angle_alpha 90.00
_cell_angle_beta 111.392(7)
_cell_angle_gamma 90.00
_cell_formula_units_Z 4
_cell_length_a 13.4910(10)
_cell_length_b 11.0459(7)
_cell_length_c 16.2990(10)
_cell_measurement_temperature 293(2)
_cell_volume 2261.5(3)
_computing_structure_refinement 'SHELXL-97 (Sheldrick, 1997)'
_computing_structure_solution 'SHELXS-97 (Sheldrick, 1990)'
_diffrn_ambient_temperature 293(2)
_diffrn_measured_fraction_theta_full 0.982
_diffrn_measured_fraction_theta_max 0.981
_diffrn_radiation_monochromator graphite
_diffrn_radiation_source 'fine-focus sealed tube'
_diffrn_radiation_wavelength 1.54056
_diffrn_reflns_av_R_equivalents 0.0165
_diffrn_reflns_av_sigmaI/netI 0.0264
_diffrn_reflns_limit_h_max 12
_diffrn_reflns_limit_h_min -13
_diffrn_reflns_limit_k_max 0
_diffrn_reflns_limit_k_min -10
_diffrn_reflns_limit_l_max 16
_diffrn_reflns_limit_l_min 0
_diffrn_reflns_number 2388
_diffrn_reflns_theta_full 25.00
_diffrn_reflns_theta_max 50.00
_diffrn_reflns_theta_min 3.52
_exptl_absorpt_coefficient_mu 6.050
_exptl_crystal_density_diffrn 1.623
_exptl_crystal_density_method 'not measured'
_exptl_crystal_F_000 1116
_refine_diff_density_max 0.477
_refine_diff_density_min -0.334
_refine_diff_density_rms 0.062
_refine_ls_extinction_coef 0.0024(2)
_refine_ls_extinction_expression Fc^*^=kFc[1+0.001xFc^2^\l^3^/sin(2\q)]^-1/4^
_refine_ls_extinction_method SHELXL
_refine_ls_goodness_of_fit_ref 1.012
_refine_ls_hydrogen_treatment mixed
_refine_ls_matrix_type full
_refine_ls_number_parameters 281
_refine_ls_number_reflns 2280
_refine_ls_number_restraints 2
_refine_ls_restrained_S_all 1.012
_refine_ls_R_factor_all 0.0469
_refine_ls_R_factor_gt 0.0349
_refine_ls_shift/su_max 0.006
_refine_ls_shift/su_mean 0.000
_refine_ls_structure_factor_coef Fsqd
_refine_ls_weighting_details 'calc w=1/[\s^2^(Fo^2^)+(0.0635P)^2^+2.1249P] where P=(Fo^2^+2Fc^2^)/3'
_refine_ls_weighting_scheme calc
_refine_ls_wR_factor_gt 0.0918
_refine_ls_wR_factor_ref 0.0973
_reflns_number_gt 1902
_reflns_number_total 2280
_reflns_threshold_expression >2sigma(I)
_cod_data_source_file cfH3CuCl4H2O.cif
_cod_data_source_block a
_cod_depositor_comments
;
The following automatic conversions were performed:

data name '_atom_site_symetry_multiplicity' was replaced with
'_atom_site_symmetry_multiplicity' as specified in the replacement
file 'data/replacement-values/replacement_tags.lst'.

Automatic conversion script
Id: cif_correct_tags 9268 2022-04-12 08:56:07Z antanas 
;
_cod_original_sg_symbol_H-M P21/c
_cod_database_code 1529412
_cod_database_fobs_code 1529412

loop_
_symmetry_equiv_pos_as_xyz
'x, y, z'
'-x, y+1/2, -z+1/2'
'-x, -y, -z'
'x, -y-1/2, z-1/2'

loop_
_atom_site_label
_atom_site_type_symbol
_atom_site_fract_x
_atom_site_fract_y
_atom_site_fract_z
_atom_site_U_iso_or_equiv
_atom_site_adp_type
_atom_site_occupancy
_atom_site_symmetry_multiplicity
_atom_site_calc_flag
_atom_site_refinement_flags
_atom_site_disorder_assembly
_atom_site_disorder_group
Cu Cu 0.81558(4) 0.30657(5) 0.32603(4) 0.0388(3) Uani 1 1 d . . .
Cl1 Cl 0.68607(8) 0.17339(10) 0.26295(8) 0.0483(4) Uani 1 1 d . . .
Cl2 Cl 0.85436(9) 0.50432(9) 0.31399(9) 0.0549(4) Uani 1 1 d . . .
Cl3 Cl 0.93608(9) 0.24031(10) 0.26936(10) 0.0649(4) Uani 1 1 d . . .
Cl4 Cl 0.79877(11) 0.31562(15) 0.45580(8) 0.0787(5) Uani 1 1 d . . .
F F 0.42394(19) 0.4192(2) 0.51264(16) 0.0548(7) Uani 1 1 d . . .
O1 O 0.7220(2) 0.1266(4) 0.5952(2) 0.0639(10) Uani 1 1 d . . .
H1 H 0.7755 0.0840 0.6114 0.098(11) Uiso 1 1 calc R . .
O2 O 0.7952(3) -0.1501(3) 0.4519(2) 0.0669(10) Uani 1 1 d . . .
HO H 0.8536 -0.1828 0.4737 0.098(11) Uiso 1 1 calc R . .
O3 O 0.8524(3) -0.0404(4) 0.5766(3) 0.0829(12) Uani 1 1 d . . .
O4 O 0.9457(3) -0.2982(5) 0.4701(3) 0.0918(16) Uani 1 1 d D . .
HW1 H 1.010(4) -0.287(6) 0.486(4) 0.098(11) Uiso 1 1 d D . .
HW2 H 0.927(5) -0.347(5) 0.430(4) 0.098(11) Uiso 1 1 d D . .
N1 N 0.0756(2) 0.4670(3) 0.2725(2) 0.0373(9) Uani 1 1 d . . .
H1A H 0.0421 0.5350 0.2462 0.045(3) Uiso 1 1 calc R . .
H1B H 0.0257 0.4135 0.2734 0.045(3) Uiso 1 1 calc R . .
N2 N 0.2715(2) 0.3408(3) 0.3567(2) 0.0340(8) Uani 1 1 d . . .
N3 N 0.5137(2) 0.0188(3) 0.3544(2) 0.0329(8) Uani 1 1 d . . .
C1 C 0.2073(3) 0.3848(4) 0.4067(3) 0.0425(11) Uani 1 1 d . . .
H1A H 0.2536 0.4039 0.4665 0.045(3) Uiso 1 1 calc R . .
H1B H 0.1584 0.3219 0.4093 0.045(3) Uiso 1 1 calc R . .
C2 C 0.1460(3) 0.4952(4) 0.3639(3) 0.0447(12) Uani 1 1 d . . .
H2A H 0.1036 0.5231 0.3971 0.045(3) Uiso 1 1 calc R . .
H2B H 0.1949 0.5594 0.3636 0.045(3) Uiso 1 1 calc R . .
C3 C 0.1364(3) 0.4159(4) 0.2205(3) 0.0389(10) Uani 1 1 d . . .
H3A H 0.1823 0.4779 0.2115 0.045(3) Uiso 1 1 calc R . .
H3B H 0.0872 0.3906 0.1631 0.045(3) Uiso 1 1 calc R . .
C4 C 0.2025(3) 0.3100(4) 0.2666(3) 0.0370(10) Uani 1 1 d . . .
H4A H 0.1560 0.2437 0.2681 0.045(3) Uiso 1 1 calc R . .
H4B H 0.2459 0.2832 0.2340 0.045(3) Uiso 1 1 calc R . .
C5 C 0.5346(3) 0.2571(4) 0.5182(3) 0.0392(11) Uani 1 1 d . . .
H6 H 0.5816 0.2849 0.5723 0.045(3) Uiso 1 1 calc R . .
C6 C 0.4421(3) 0.3148(4) 0.4774(3) 0.0355(11) Uani 1 1 d . . .
C7 C 0.3630(3) 0.2753(3) 0.3964(2) 0.0305(10) Uani 1 1 d . . .
C8 C 0.3882(3) 0.1735(3) 0.3589(2) 0.0295(10) Uani 1 1 d . . .
H7 H 0.3385 0.1421 0.3073 0.045(3) Uiso 1 1 calc R . .
C9 C 0.4871(3) 0.1166(3) 0.3970(2) 0.0305(10) Uani 1 1 d . . .
C10 C 0.5601(3) 0.1542(4) 0.4788(3) 0.0324(10) Uani 1 1 d . . .
C11 C 0.6584(3) 0.0920(4) 0.5171(3) 0.0408(11) Uani 1 1 d . . .
C12 C 0.6822(3) -0.0031(4) 0.4711(3) 0.0392(11) Uani 1 1 d . . .
C13 C 0.6070(3) -0.0355(4) 0.3913(3) 0.0414(11) Uani 1 1 d . . .
H8 H 0.6226 -0.0998 0.3613 0.045(3) Uiso 1 1 calc R . .
C14 C 0.7857(4) -0.0657(5) 0.5057(4) 0.0590(14) Uani 1 1 d . . .
C15 C 0.4378(3) -0.0236(4) 0.2696(3) 0.0375(11) Uani 1 1 d . . .
H9 H 0.3769 -0.0695 0.2722 0.045(3) Uiso 1 1 calc R . .
C16 C 0.4769(4) -0.0598(5) 0.1993(3) 0.0533(13) Uani 1 1 d . . .
H10A H 0.4416 -0.1271 0.1616 0.045(3) Uiso 1 1 calc R . .
H10B H 0.5527 -0.0538 0.2117 0.045(3) Uiso 1 1 calc R . .
C17 C 0.4160(3) 0.0546(5) 0.1909(3) 0.0467(12) Uani 1 1 d . . .
H11A H 0.4549 0.1302 0.1982 0.045(3) Uiso 1 1 calc R . .
H11B H 0.3438 0.0570 0.1482 0.045(3) Uiso 1 1 calc R . .

loop_
_atom_site_aniso_label
_atom_site_aniso_U_11
_atom_site_aniso_U_22
_atom_site_aniso_U_33
_atom_site_aniso_U_23
_atom_site_aniso_U_13
_atom_site_aniso_U_12
Cu 0.0355(4) 0.0334(4) 0.0469(4) -0.0037(3) 0.0143(3) -0.0048(3)
Cl1 0.0377(6) 0.0395(7) 0.0640(7) -0.0036(5) 0.0142(6) -0.0099(5)
Cl2 0.0442(7) 0.0295(6) 0.0930(9) -0.0048(6) 0.0273(6) -0.0003(5)
Cl3 0.0559(7) 0.0326(7) 0.1241(12) -0.0234(7) 0.0542(8) -0.0121(5)
Cl4 0.0774(10) 0.1127(12) 0.0513(8) -0.0168(8) 0.0299(7) -0.0253(8)
F 0.0535(15) 0.0515(17) 0.0548(15) -0.0234(13) 0.0144(13) 0.0033(13)
O1 0.0437(18) 0.099(3) 0.039(2) -0.0020(19) 0.0034(16) 0.0212(19)
O2 0.059(2) 0.083(3) 0.061(2) 0.019(2) 0.0247(18) 0.041(2)
O3 0.059(2) 0.126(4) 0.053(2) 0.012(2) 0.008(2) 0.046(2)
O4 0.063(2) 0.112(4) 0.082(3) -0.035(3) 0.005(2) 0.038(3)
N1 0.0344(19) 0.0232(19) 0.053(2) 0.0036(16) 0.0145(18) 0.0028(15)
N2 0.0323(19) 0.035(2) 0.0366(19) -0.0020(16) 0.0145(17) 0.0080(16)
N3 0.031(2) 0.0276(19) 0.044(2) 0.0050(17) 0.0178(18) 0.0043(16)
C1 0.044(2) 0.046(3) 0.043(3) -0.003(2) 0.021(2) 0.008(2)
C2 0.042(2) 0.040(3) 0.054(3) -0.010(2) 0.019(2) 0.003(2)
C3 0.033(2) 0.041(3) 0.042(2) -0.004(2) 0.012(2) 0.000(2)
C4 0.034(2) 0.035(2) 0.043(3) -0.005(2) 0.015(2) 0.005(2)
C5 0.034(2) 0.050(3) 0.032(2) -0.006(2) 0.010(2) -0.003(2)
C6 0.043(3) 0.031(3) 0.035(2) -0.004(2) 0.018(2) 0.000(2)
C7 0.035(2) 0.028(2) 0.033(2) 0.0068(19) 0.018(2) 0.000(2)
C8 0.030(2) 0.028(2) 0.032(2) 0.0008(18) 0.0140(19) -0.0016(18)
C9 0.031(2) 0.029(2) 0.039(3) 0.007(2) 0.022(2) 0.001(2)
C10 0.028(2) 0.036(3) 0.033(2) 0.007(2) 0.012(2) 0.0035(19)
C11 0.037(2) 0.056(3) 0.029(3) 0.007(2) 0.013(2) 0.002(2)
C12 0.036(3) 0.046(3) 0.040(3) 0.013(2) 0.018(2) 0.011(2)
C13 0.046(3) 0.034(3) 0.053(3) 0.010(2) 0.028(3) 0.007(2)
C14 0.057(3) 0.080(4) 0.050(3) 0.028(3) 0.031(3) 0.027(3)
C15 0.031(2) 0.036(3) 0.047(3) -0.013(2) 0.015(2) -0.0075(19)
C16 0.046(3) 0.062(3) 0.057(3) -0.026(3) 0.025(2) -0.009(3)
C17 0.038(2) 0.059(3) 0.042(3) -0.007(2) 0.013(2) -0.004(2)

loop_
_atom_type_symbol
_atom_type_description
_atom_type_scat_dispersion_real
_atom_type_scat_dispersion_imag
_atom_type_scat_source
C C 0.0181 0.0091 'International Tables Vol C Tables 4.2.6.8 and 6.1.1.4'
F F 0.0727 0.0534 'International Tables Vol C Tables 4.2.6.8 and 6.1.1.4'
O O 0.0492 0.0322 'International Tables Vol C Tables 4.2.6.8 and 6.1.1.4'
Cu Cu -1.9646 0.5888 'International Tables Vol C Tables 4.2.6.8 and 6.1.1.4'
Cl Cl 0.3639 0.7018 'International Tables Vol C Tables 4.2.6.8 and 6.1.1.4'
N N 0.0311 0.0180 'International Tables Vol C Tables 4.2.6.8 and 6.1.1.4'
H H 0.0000 0.0000 'International Tables Vol C Tables 4.2.6.8 and 6.1.1.4'

loop_
_geom_angle_atom_site_label_1
_geom_angle_atom_site_label_2
_geom_angle_atom_site_label_3
_geom_angle
_geom_angle_site_symmetry_1
_geom_angle_site_symmetry_3
Cl4 Cu Cl1 97.73(5) . .
Cl4 Cu Cl3 138.12(6) . .
Cl1 Cu Cl3 99.05(5) . .
Cl4 Cu Cl2 98.42(6) . .
Cl1 Cu Cl2 139.62(5) . .
Cl3 Cu Cl2 93.06(5) . .
C11 O1 H1 109.5 . .
C14 O2 HO 109.5 . .
HW1 O4 HW2 110(7) . .
C2 N1 C3 111.6(3) . .
C2 N1 H1A 109.3 . .
C3 N1 H1A 109.3 . .
C2 N1 H1B 109.3 . .
C3 N1 H1B 109.3 . .
H1A N1 H1B 108.0 . .
C7 N2 C4 118.9(3) . .
C7 N2 C1 121.6(3) . .
C4 N2 C1 110.2(3) . .
C13 N3 C9 119.8(3) . .
C13 N3 C15 120.4(3) . .
C9 N3 C15 119.8(3) . .
N2 C1 C2 110.4(3) . .
N2 C1 H1A 109.6 . .
C2 C1 H1A 109.6 . .
N2 C1 H1B 109.6 . .
C2 C1 H1B 109.6 . .
H1A C1 H1B 108.1 . .
N1 C2 C1 109.9(3) . .
N1 C2 H2A 109.7 . .
C1 C2 H2A 109.7 . .
N1 C2 H2B 109.7 . .
C1 C2 H2B 109.7 . .
H2A C2 H2B 108.2 . .
N1 C3 C4 111.2(3) . .
N1 C3 H3A 109.4 . .
C4 C3 H3A 109.4 . .
N1 C3 H3B 109.4 . .
C4 C3 H3B 109.4 . .
H3A C3 H3B 108.0 . .
N2 C4 C3 111.5(3) . .
N2 C4 H4A 109.3 . .
C3 C4 H4A 109.3 . .
N2 C4 H4B 109.3 . .
C3 C4 H4B 109.3 . .
H4A C4 H4B 108.0 . .
C6 C5 C10 119.7(4) . .
C6 C5 H6 120.2 . .
C10 C5 H6 120.2 . .
C5 C6 F 118.4(4) . .
C5 C6 C7 124.0(4) . .
F C6 C7 117.6(4) . .
N2 C7 C8 123.1(4) . .
N2 C7 C6 121.0(4) . .
C8 C7 C6 115.8(4) . .
C7 C8 C9 121.2(4) . .
C7 C8 H7 119.4 . .
C9 C8 H7 119.4 . .
C8 C9 N3 120.1(3) . .
C8 C9 C10 121.0(4) . .
N3 C9 C10 118.9(3) . .
C9 C10 C5 118.0(3) . .
C9 C10 C11 119.6(4) . .
C5 C10 C11 122.3(4) . .
O1 C11 C12 123.1(4) . .
O1 C11 C10 117.6(4) . .
C12 C11 C10 119.3(4) . .
C13 C12 C11 118.0(4) . .
C13 C12 C14 120.7(4) . .
C11 C12 C14 121.3(4) . .
N3 C13 C12 124.4(4) . .
N3 C13 H8 117.8 . .
C12 C13 H8 117.8 . .
O3 C14 O2 125.5(4) . .
O3 C14 C12 121.9(5) . .
O2 C14 C12 112.7(5) . .
N3 C15 C16 119.6(3) . .
N3 C15 C17 118.7(3) . .
C16 C15 C17 60.1(3) . .
N3 C15 H9 115.7 . .
C16 C15 H9 115.7 . .
C17 C15 H9 115.7 . .
C15 C16 C17 60.1(3) . .
C15 C16 H10A 117.8 . .
C17 C16 H10A 117.8 . .
C15 C16 H10B 117.8 . .
C17 C16 H10B 117.8 . .
H10A C16 H10B 114.9 . .
C15 C17 C16 59.8(3) . .
C15 C17 H11A 117.8 . .
C16 C17 H11A 117.8 . .
C15 C17 H11B 117.8 . .
C16 C17 H11B 117.8 . .
H11A C17 H11B 114.9 . .

loop_
_geom_bond_atom_site_label_1
_geom_bond_atom_site_label_2
_geom_bond_distance
_geom_bond_site_symmetry_2
Cu Cl4 2.2102(14) .
Cu Cl1 2.2280(12) .
Cu Cl3 2.2642(12) .
Cu Cl2 2.2713(12) .
F C6 1.350(5) .
O1 C11 1.307(5) .
O1 H1 0.8200 .
O2 C14 1.318(6) .
O2 HO 0.8200 .
O3 C14 1.210(6) .
O4 HW1 0.82(4) .
O4 HW2 0.82(4) .
N1 C2 1.479(5) .
N1 C3 1.490(5) .
N1 H1A 0.9000 .
N1 H1B 0.9000 .
N2 C7 1.372(5) .
N2 C4 1.463(5) .
N2 C1 1.470(5) .
N3 C13 1.324(5) .
N3 C9 1.400(5) .
N3 C15 1.464(5) .
C1 C2 1.496(6) .
C1 H1A 0.9700 .
C1 H1B 0.9700 .
C2 H2A 0.9700 .
C2 H2B 0.9700 .
C3 C4 1.496(6) .
C3 H3A 0.9700 .
C3 H3B 0.9700 .
C4 H4A 0.9700 .
C4 H4B 0.9700 .
C5 C6 1.341(6) .
C5 C10 1.409(6) .
C5 H6 0.9300 .
C6 C7 1.431(6) .
C7 C8 1.381(5) .
C8 C9 1.399(5) .
C8 H7 0.9300 .
C9 C10 1.401(6) .
C10 C11 1.419(6) .
C11 C12 1.395(6) .
C12 C13 1.373(6) .
C12 C14 1.474(6) .
C13 H8 0.9300 .
C15 C16 1.481(6) .
C15 C17 1.485(6) .
C15 H9 0.9800 .
C16 C17 1.486(7) .
C16 H10A 0.9700 .
C16 H10B 0.9700 .
C17 H11A 0.9700 .
C17 H11B 0.9700 .
